data_7718278
loop_
_publ_author_name
'Sarma, Kavisha A.'
'Middleton, Isis A.'
'Chak, Man Him'
'Violi, Jake P.'
'Bhadbhade, Mohan'
'Donald, William A.'
'Beves, Jonathon E.'

_publ_section_title
;
 Ruthenium(II) complexes with photoswitchable and photoejectable ligands.
;
_journal_issue 12
_journal_name_full 'Dalton transactions (Cambridge, England : 2003)'
_journal_page_first 4871
_journal_page_last 4875
_journal_paper_doi 10.1039/d5dt00320b
_journal_volume 54
_journal_year 2025
_chemical_formula_moiety 'C16 H15 N5'
_chemical_formula_sum 'C16 H15 N5'
_chemical_formula_weight 277.33
_chemical_name_systematic 1
_space_group_crystal_system monoclinic
_space_group_IT_number 14
_space_group_name_Hall '-P 2ybc'
_space_group_name_H-M_alt 'P 1 21/c 1'
_atom_sites_solution_hydrogens geom
_audit_creation_date 2024-09-16
_audit_creation_method
;
Olex2 1.5
(compiled 2024.02.16 svn.r378c4104 for OlexSys, GUI svn.r6928)
;
_audit_update_record
;
2025-01-15 deposited with the CCDC.	2025-02-27 downloaded from the CCDC.
;
_cell_angle_alpha 90
_cell_angle_beta 94.20(3)
_cell_angle_gamma 90
_cell_formula_units_Z 4
_cell_length_a 16.220(3)
_cell_length_b 4.6800(9)
_cell_length_c 18.100(4)
_cell_measurement_reflns_used 1005
_cell_measurement_temperature 100(2)
_cell_measurement_theta_max 25.35
_cell_measurement_theta_min 2.48
_cell_volume 1370.3(5)
_computing_cell_refinement 'XDS (Kabsch, 2010)'
_computing_data_collection 'AS QEGUI'
_computing_data_reduction 'XDS (Kabsch, 2010)'
_computing_molecular_graphics 'Olex2 1.5 (Dolomanov et al., 2009)'
_computing_publication_material 'Olex2 1.5 (Dolomanov et al., 2009)'
_computing_structure_refinement 'SHELXL 2018/3 (Sheldrick, 2015)'
_computing_structure_solution 'SHELXT 2018/2 (Sheldrick, 2018)'
_diffrn_ambient_temperature 100(2)
_diffrn_detector_area_resol_mean 13.3
_diffrn_measured_fraction_theta_full 0.997
_diffrn_measured_fraction_theta_max 0.893
_diffrn_measurement_device_type 'MX1 Beamline Australian Synchrotron'
_diffrn_measurement_method 'Omega Scan'
_diffrn_radiation_monochromator 'Silicon Double Crystal'
_diffrn_radiation_type Synchrotron
_diffrn_radiation_wavelength 0.71073
_diffrn_reflns_av_R_equivalents 0.0379
_diffrn_reflns_av_unetI/netI 0.0198
_diffrn_reflns_Laue_measured_fraction_full 0.997
_diffrn_reflns_Laue_measured_fraction_max 0.893
_diffrn_reflns_limit_h_max 21
_diffrn_reflns_limit_h_min -21
_diffrn_reflns_limit_k_max 6
_diffrn_reflns_limit_k_min -5
_diffrn_reflns_limit_l_max 23
_diffrn_reflns_limit_l_min -24
_diffrn_reflns_number 31207
_diffrn_reflns_point_group_measured_fraction_full 0.997
_diffrn_reflns_point_group_measured_fraction_max 0.893
_diffrn_reflns_theta_full 25.242
_diffrn_reflns_theta_max 28.535
_diffrn_reflns_theta_min 1.259
_diffrn_source 'MX1 Beamline Australian Synchrotron'
_diffrn_standards_number 0
_exptl_absorpt_coefficient_mu 0.085
_exptl_absorpt_correction_type multi-scan
_exptl_absorpt_process_details 'XDS (Kabsch, 2010)'
_exptl_crystal_colour yellow
_exptl_crystal_colour_primary yellow
_exptl_crystal_density_diffrn 1.344
_exptl_crystal_description plate
_exptl_crystal_F_000 584
_exptl_crystal_size_max 0.13
_exptl_crystal_size_mid 0.08
_exptl_crystal_size_min 0.012
_refine_diff_density_max 0.484
_refine_diff_density_min -0.483
_refine_diff_density_rms 0.102
_refine_ls_extinction_method none
_refine_ls_goodness_of_fit_ref 1.105
_refine_ls_hydrogen_treatment constr
_refine_ls_matrix_type full
_refine_ls_number_parameters 192
_refine_ls_number_reflns 3124
_refine_ls_number_restraints 0
_refine_ls_restrained_S_all 1.105
_refine_ls_R_factor_all 0.0802
_refine_ls_R_factor_gt 0.0631
_refine_ls_shift/su_max 0.000
_refine_ls_shift/su_mean 0.000
_refine_ls_structure_factor_coef Fsqd
_refine_ls_weighting_details 'w=1/[\s^2^(Fo^2^)+(0.0943P)^2^+2.9544P] where P=(Fo^2^+2Fc^2^)/3'
_refine_ls_weighting_scheme calc
_refine_ls_wR_factor_gt 0.2003
_refine_ls_wR_factor_ref 0.2294
_reflns_Friedel_coverage 0.000
_reflns_number_gt 2775
_reflns_number_total 3124
_reflns_threshold_expression 'I > 2\s(I)'
_cod_data_source_file d5dt00320b2.cif
_cod_data_source_block p21onc_a
_cod_depositor_comments
;
The following automatic conversions were performed:

data item '_exptl_absorpt_correction_type' value 'Multi-Scan' was
changed to 'multi-scan' in accordance with the
/home/data/users/saulius/crontab/automatic-downloads/rss-feeds/RSC/lib/dictionaries/cif_core.dic
dictionary named 'cif_core.dic' version 2.4.2 last updated on
2011-04-26.

Automatic conversion script
Id: cif_fix_values 8170 2020-07-09 18:12:32Z antanas 

 Adding full bibliography for 7718278--7718280.cif.
;
_cod_database_code 7718278
_shelx_shelxl_version_number 2018/3
_shelx_space_group_comment
;
The symmetry employed for this shelxl refinement is uniquely defined
by the following loop, which should always be used as a source of
symmetry information in preference to the above space-group names.
They are only intended as comments.
;
_shelx_estimated_absorpt_t_max 0.999
_shelx_estimated_absorpt_t_min 0.989
_diffrn_measurement_detector_type 'Dectris Eiger2 9M'
_olex2_refinement_description
;
1. Fixed Uiso
 At 1.2 times of:
  All C(H) groups
 At 1.5 times of:
  All C(H,H,H) groups
2.a Aromatic/amide H refined with riding coordinates:
 C3(H3), C4(H4), C16(H16), C2(H2), C14(H14), C12(H12), C15(H15), C1(H1),
 C13(H13)
2.b Idealised Me refined as rotating group:
 C10(H10A,H10B,H10C), C6(H6A,H6B,H6C)
;
_olex2_date_sample_completion 2023-10-14
_olex2_date_sample_data_collection 2023-10-14
_olex2_date_sample_submission 2023-10-14
_olex2_submission_special_instructions 'No special instructions were received'

loop_
_space_group_symop_operation_xyz
'x, y, z'
'-x, y+1/2, -z+1/2'
'-x, -y, -z'
'x, -y-1/2, z-1/2'

loop_
_atom_site_label
_atom_site_type_symbol
_atom_site_fract_x
_atom_site_fract_y
_atom_site_fract_z
_atom_site_U_iso_or_equiv
_atom_site_adp_type
_atom_site_occupancy
_atom_site_site_symmetry_order
_atom_site_calc_flag
_atom_site_refinement_flags_posn
_atom_site_refinement_flags_adp
_atom_site_refinement_flags_occupancy
_atom_site_disorder_assembly
_atom_site_disorder_group
N2 N 0.82296(13) 0.7930(5) 0.57993(12) 0.0261(5) Uani 1 1 d . . . . .
N4 N 0.70274(14) 0.2871(5) 0.47733(13) 0.0280(5) Uani 1 1 d . . . . .
N3 N 0.88197(14) 0.7174(5) 0.53279(13) 0.0283(5) Uani 1 1 d . . . . .
N5 N 0.72086(14) 0.1407(5) 0.42170(13) 0.0286(5) Uani 1 1 d . . . . .
N1 N 0.79152(14) 1.0306(5) 0.68737(13) 0.0291(5) Uani 1 1 d . . . . .
C7 C 0.75123(16) 0.6469(6) 0.56521(15) 0.0267(6) Uani 1 1 d . . . . .
C11 C 0.65498(17) -0.0381(6) 0.39296(15) 0.0272(6) Uani 1 1 d . . . . .
C5 C 0.84493(16) 0.9962(6) 0.63602(14) 0.0264(6) Uani 1 1 d . . . . .
C3 C 0.93767(17) 1.3400(6) 0.69011(15) 0.0301(6) Uani 1 1 d . . . . .
H3 H 0.987885 1.444935 0.691352 0.036 Uiso 1 1 calc R U . . .
C8 C 0.76447(16) 0.4685(6) 0.50611(14) 0.0263(6) Uani 1 1 d . . . . .
C4 C 0.91935(17) 1.1428(6) 0.63435(15) 0.0280(6) Uani 1 1 d . . . . .
H4 H 0.955945 1.109065 0.596638 0.034 Uiso 1 1 calc R U . . .
C9 C 0.84750(16) 0.5218(6) 0.48833(15) 0.0274(6) Uani 1 1 d . . . . .
C16 C 0.67277(18) -0.2169(6) 0.33478(16) 0.0304(6) Uani 1 1 d . . . . .
H16 H 0.726760 -0.218514 0.317668 0.037 Uiso 1 1 calc R U . . .
C2 C 0.88302(18) 1.3840(6) 0.74391(15) 0.0311(6) Uani 1 1 d . . . . .
H2 H 0.894491 1.519847 0.782299 0.037 Uiso 1 1 calc R U . . .
C10 C 0.89569(18) 0.3881(7) 0.43080(16) 0.0330(6) Uani 1 1 d . . . . .
H10A H 0.872894 0.448107 0.381598 0.050 Uiso 1 1 calc R U . . .
H10B H 0.892403 0.179663 0.434798 0.050 Uiso 1 1 calc R U . . .
H10C H 0.953587 0.448356 0.438040 0.050 Uiso 1 1 calc R U . . .
C14 C 0.53326(18) -0.3915(6) 0.32672(17) 0.0346(7) Uani 1 1 d . . . . .
H14 H 0.491419 -0.511333 0.304078 0.042 Uiso 1 1 calc R U . . .
C12 C 0.57556(17) -0.0357(6) 0.41806(17) 0.0321(6) Uani 1 1 d . . . . .
H12 H 0.562801 0.087298 0.457395 0.038 Uiso 1 1 calc R U . . .
C15 C 0.61200(19) -0.3927(6) 0.30174(16) 0.0330(6) Uani 1 1 d . . . . .
H15 H 0.624313 -0.514108 0.261954 0.040 Uiso 1 1 calc R U . . .
C1 C 0.81094(18) 1.2245(6) 0.74031(16) 0.0315(6) Uani 1 1 d . . . . .
H1 H 0.773223 1.254109 0.777333 0.038 Uiso 1 1 calc R U . . .
C6 C 0.67283(17) 0.6859(7) 0.60251(17) 0.0349(7) Uani 1 1 d . . . . .
H6A H 0.679436 0.606271 0.652672 0.052 Uiso 1 1 calc R U . . .
H6B H 0.627674 0.586916 0.574097 0.052 Uiso 1 1 calc R U . . .
H6C H 0.659962 0.890035 0.605230 0.052 Uiso 1 1 calc R U . . .
C13 C 0.51587(19) -0.2137(7) 0.38510(18) 0.0374(7) Uani 1 1 d . . . . .
H13 H 0.462050 -0.214876 0.402579 0.045 Uiso 1 1 calc R U . . .

loop_
_atom_site_aniso_label
_atom_site_aniso_U_11
_atom_site_aniso_U_22
_atom_site_aniso_U_33
_atom_site_aniso_U_23
_atom_site_aniso_U_13
_atom_site_aniso_U_12
N2 0.0260(11) 0.0242(11) 0.0278(11) 0.0007(9) 0.0005(8) -0.0003(8)
N4 0.0301(11) 0.0240(11) 0.0293(11) 0.0005(9) -0.0024(9) -0.0017(9)
N3 0.0277(11) 0.0288(12) 0.0284(11) -0.0005(9) 0.0017(9) -0.0007(9)
N5 0.0299(11) 0.0248(11) 0.0304(11) 0.0010(9) -0.0026(9) -0.0016(9)
N1 0.0295(11) 0.0290(12) 0.0286(11) -0.0005(9) 0.0009(9) 0.0008(9)
C7 0.0270(12) 0.0223(12) 0.0299(13) 0.0020(10) -0.0026(10) -0.0005(10)
C11 0.0305(13) 0.0225(13) 0.0278(13) 0.0024(10) -0.0029(10) -0.0014(10)
C5 0.0299(13) 0.0219(13) 0.0265(12) 0.0019(10) -0.0037(10) 0.0018(10)
C3 0.0312(13) 0.0267(14) 0.0317(14) 0.0017(11) -0.0028(11) -0.0029(11)
C8 0.0263(12) 0.0250(13) 0.0269(12) 0.0029(10) -0.0030(10) -0.0004(10)
C4 0.0285(13) 0.0271(14) 0.0280(13) 0.0008(10) -0.0008(10) -0.0007(10)
C9 0.0278(13) 0.0265(13) 0.0273(13) 0.0024(10) -0.0009(10) -0.0008(10)
C16 0.0324(14) 0.0265(14) 0.0317(14) 0.0029(11) -0.0020(11) 0.0000(11)
C2 0.0369(14) 0.0267(14) 0.0288(13) -0.0007(11) -0.0032(11) -0.0009(11)
C10 0.0318(14) 0.0354(16) 0.0319(14) -0.0041(12) 0.0020(11) -0.0029(12)
C14 0.0355(14) 0.0280(14) 0.0391(15) -0.0011(12) -0.0068(12) -0.0044(11)
C12 0.0298(13) 0.0291(14) 0.0369(15) -0.0022(11) 0.0000(11) -0.0020(11)
C15 0.0387(15) 0.0249(14) 0.0341(14) -0.0008(11) -0.0056(11) -0.0002(11)
C1 0.0345(14) 0.0297(14) 0.0303(14) -0.0014(11) 0.0022(11) 0.0025(11)
C6 0.0287(14) 0.0358(16) 0.0402(16) -0.0052(12) 0.0026(12) -0.0029(11)
C13 0.0328(14) 0.0337(16) 0.0452(17) -0.0032(13) 0.0006(12) -0.0048(12)

loop_
_atom_type_symbol
_atom_type_description
_atom_type_scat_dispersion_real
_atom_type_scat_dispersion_imag
_atom_type_scat_source
C C 0.0033 0.0016 'International Tables Vol C Tables 4.2.6.8 and 6.1.1.4'
H H 0.0000 0.0000 'International Tables Vol C Tables 4.2.6.8 and 6.1.1.4'
N N 0.0061 0.0033 'International Tables Vol C Tables 4.2.6.8 and 6.1.1.4'

loop_
_geom_angle_atom_site_label_1
_geom_angle_atom_site_label_2
_geom_angle_atom_site_label_3
_geom_angle
_geom_angle_site_symmetry_1
_geom_angle_site_symmetry_3
_geom_angle_publ_flag
N3 N2 C5 117.9(2) . . ?
C7 N2 N3 111.9(2) . . ?
C7 N2 C5 130.2(2) . . ?
N5 N4 C8 115.2(2) . . ?
C9 N3 N2 105.9(2) . . ?
N4 N5 C11 113.3(2) . . ?
C5 N1 C1 116.9(2) . . ?
N2 C7 C8 106.0(2) . . ?
N2 C7 C6 126.5(2) . . ?
C8 C7 C6 127.4(2) . . ?
C16 C11 N5 116.0(2) . . ?
C16 C11 C12 119.9(3) . . ?
C12 C11 N5 124.1(3) . . ?
N1 C5 N2 116.1(2) . . ?
N1 C5 C4 124.6(3) . . ?
C4 C5 N2 119.2(2) . . ?
C4 C3 H3 120.0 . . ?
C2 C3 H3 120.0 . . ?
C2 C3 C4 120.0(3) . . ?
N4 C8 C7 120.7(2) . . ?
N4 C8 C9 133.6(3) . . ?
C7 C8 C9 105.7(2) . . ?
C5 C4 H4 121.5 . . ?
C3 C4 C5 117.0(3) . . ?
C3 C4 H4 121.5 . . ?
N3 C9 C8 110.4(2) . . ?
N3 C9 C10 120.0(2) . . ?
C8 C9 C10 129.6(3) . . ?
C11 C16 H16 119.9 . . ?
C15 C16 C11 120.2(3) . . ?
C15 C16 H16 119.9 . . ?
C3 C2 H2 121.0 . . ?
C3 C2 C1 118.0(3) . . ?
C1 C2 H2 121.0 . . ?
C9 C10 H10A 109.5 . . ?
C9 C10 H10B 109.5 . . ?
C9 C10 H10C 109.5 . . ?
H10A C10 H10B 109.5 . . ?
H10A C10 H10C 109.5 . . ?
H10B C10 H10C 109.5 . . ?
C15 C14 H14 120.2 . . ?
C15 C14 C13 119.6(3) . . ?
C13 C14 H14 120.2 . . ?
C11 C12 H12 120.4 . . ?
C13 C12 C11 119.3(3) . . ?
C13 C12 H12 120.4 . . ?
C16 C15 C14 120.0(3) . . ?
C16 C15 H15 120.0 . . ?
C14 C15 H15 120.0 . . ?
N1 C1 C2 123.5(3) . . ?
N1 C1 H1 118.2 . . ?
C2 C1 H1 118.2 . . ?
C7 C6 H6A 109.5 . . ?
C7 C6 H6B 109.5 . . ?
C7 C6 H6C 109.5 . . ?
H6A C6 H6B 109.5 . . ?
H6A C6 H6C 109.5 . . ?
H6B C6 H6C 109.5 . . ?
C14 C13 H13 119.5 . . ?
C12 C13 C14 121.0(3) . . ?
C12 C13 H13 119.5 . . ?

loop_
_geom_bond_atom_site_label_1
_geom_bond_atom_site_label_2
_geom_bond_distance
_geom_bond_site_symmetry_2
_geom_bond_publ_flag
N2 N3 1.374(3) . ?
N2 C7 1.359(3) . ?
N2 C5 1.417(3) . ?
N4 N5 1.270(3) . ?
N4 C8 1.385(3) . ?
N3 C9 1.316(4) . ?
N5 C11 1.425(3) . ?
N1 C5 1.326(4) . ?
N1 C1 1.340(4) . ?
C7 C8 1.386(4) . ?
C7 C6 1.494(4) . ?
C11 C16 1.392(4) . ?
C11 C12 1.397(4) . ?
C5 C4 1.391(4) . ?
C3 H3 0.9500 . ?
C3 C4 1.384(4) . ?
C3 C2 1.379(4) . ?
C8 C9 1.429(4) . ?
C4 H4 0.9500 . ?
C9 C10 1.485(4) . ?
C16 H16 0.9500 . ?
C16 C15 1.386(4) . ?
C2 H2 0.9500 . ?
C2 C1 1.385(4) . ?
C10 H10A 0.9800 . ?
C10 H10B 0.9800 . ?
C10 H10C 0.9800 . ?
C14 H14 0.9500 . ?
C14 C15 1.386(4) . ?
C14 C13 1.390(4) . ?
C12 H12 0.9500 . ?
C12 C13 1.380(4) . ?
C15 H15 0.9500 . ?
C1 H1 0.9500 . ?
C6 H6A 0.9800 . ?
C6 H6B 0.9800 . ?
C6 H6C 0.9800 . ?
C13 H13 0.9500 . ?

loop_
_geom_torsion_atom_site_label_1
_geom_torsion_atom_site_label_2
_geom_torsion_atom_site_label_3
_geom_torsion_atom_site_label_4
_geom_torsion
_geom_torsion_site_symmetry_1
_geom_torsion_site_symmetry_2
_geom_torsion_site_symmetry_3
_geom_torsion_site_symmetry_4
_geom_torsion_publ_flag
N2 N3 C9 C8 0.3(3) . . . . ?
N2 N3 C9 C10 -178.7(2) . . . . ?
N2 C7 C8 N4 179.7(2) . . . . ?
N2 C7 C8 C9 0.0(3) . . . . ?
N2 C5 C4 C3 179.6(2) . . . . ?
N4 N5 C11 C16 -176.2(2) . . . . ?
N4 N5 C11 C12 5.8(4) . . . . ?
N4 C8 C9 N3 -179.8(3) . . . . ?
N4 C8 C9 C10 -0.9(5) . . . . ?
N3 N2 C7 C8 0.1(3) . . . . ?
N3 N2 C7 C6 -176.4(3) . . . . ?
N3 N2 C5 N1 -169.7(2) . . . . ?
N3 N2 C5 C4 9.9(4) . . . . ?
N5 N4 C8 C7 177.7(2) . . . . ?
N5 N4 C8 C9 -2.8(4) . . . . ?
N5 C11 C16 C15 -178.1(2) . . . . ?
N5 C11 C12 C13 178.6(3) . . . . ?
N1 C5 C4 C3 -0.7(4) . . . . ?
C7 N2 N3 C9 -0.3(3) . . . . ?
C7 N2 C5 N1 8.0(4) . . . . ?
C7 N2 C5 C4 -172.3(3) . . . . ?
C7 C8 C9 N3 -0.2(3) . . . . ?
C7 C8 C9 C10 178.7(3) . . . . ?
C11 C16 C15 C14 -0.2(4) . . . . ?
C11 C12 C13 C14 -1.0(5) . . . . ?
C5 N2 N3 C9 177.9(2) . . . . ?
C5 N2 C7 C8 -177.7(2) . . . . ?
C5 N2 C7 C6 5.7(4) . . . . ?
C5 N1 C1 C2 -0.7(4) . . . . ?
C3 C2 C1 N1 -0.1(4) . . . . ?
C8 N4 N5 C11 -178.7(2) . . . . ?
C4 C3 C2 C1 0.6(4) . . . . ?
C16 C11 C12 C13 0.7(4) . . . . ?
C2 C3 C4 C5 -0.2(4) . . . . ?
C12 C11 C16 C15 -0.1(4) . . . . ?
C15 C14 C13 C12 0.8(5) . . . . ?
C1 N1 C5 N2 -179.2(2) . . . . ?
C1 N1 C5 C4 1.1(4) . . . . ?
C6 C7 C8 N4 -3.8(4) . . . . ?
C6 C7 C8 C9 176.6(3) . . . . ?
C13 C14 C15 C16 -0.2(4) . . . . ?
